data_7209979
loop_
_publ_author_name
'W\;ec\/lawik, Magdalena'
'G\;agor, Anna'
'Piecha, Anna'
'Jakubas, Ryszard'
'Medycki, Wojciech'

_publ_section_title
;
 Synthesis, crystal structure and phase transitions of a series of
 imidazolium iodides
;
_journal_issue 28
_journal_name_full CrystEngComm
_journal_page_first 5633
_journal_paper_doi 10.1039/c3ce40559a
_journal_volume 15
_journal_year 2013
_chemical_formula_sum 'C3 H5 I N2'
_chemical_formula_weight 195.99
_chemical_name_systematic
;
?
;
_space_group_IT_number 166
_symmetry_cell_setting trigonal
_symmetry_space_group_name_Hall '-R 3 2"'
_symmetry_space_group_name_H-M 'R -3 m :H'
_atom_sites_solution_hydrogens geom
_atom_sites_solution_primary direct
_atom_sites_solution_secondary difmap
_audit_creation_method SHELXL-97
_cell_angle_alpha 90.00
_cell_angle_beta 90.00
_cell_angle_gamma 120.00
_cell_formula_units_Z 3
_cell_length_a 7.8956(9)
_cell_length_b 7.8956(9)
_cell_length_c 8.0774(16)
_cell_measurement_reflns_used 1677
_cell_measurement_temperature 295(2)
_cell_measurement_theta_max 25.66
_cell_measurement_theta_min 3.90
_cell_volume 436.09(11)
_computing_structure_refinement 'SHELXL-97 (Sheldrick, 1997)'
_computing_structure_solution 'SHELXS-97 (Sheldrick, 1990)'
_diffrn_ambient_temperature 295(2)
_diffrn_measured_fraction_theta_full 1.000
_diffrn_measured_fraction_theta_max 1.000
_diffrn_radiation_monochromator graphite
_diffrn_radiation_source 'fine-focus sealed tube'
_diffrn_radiation_type MoK\a
_diffrn_radiation_wavelength 0.71073
_diffrn_reflns_av_R_equivalents 0.0221
_diffrn_reflns_av_sigmaI/netI 0.0088
_diffrn_reflns_limit_h_max 9
_diffrn_reflns_limit_h_min -9
_diffrn_reflns_limit_k_max 9
_diffrn_reflns_limit_k_min -9
_diffrn_reflns_limit_l_max 9
_diffrn_reflns_limit_l_min -8
_diffrn_reflns_number 1677
_diffrn_reflns_theta_full 25.66
_diffrn_reflns_theta_max 25.66
_diffrn_reflns_theta_min 3.90
_exptl_absorpt_coefficient_mu 5.371
_exptl_absorpt_correction_T_max 1.00000
_exptl_absorpt_correction_T_min 0.77653
_exptl_absorpt_correction_type multi-scan
_exptl_absorpt_process_details
;
CrysAlisPro, Oxford Diffraction Ltd.,
Version 1.171.34.44 (release 25-10-2010 CrysAlis171 .NET)
(compiled Oct 25 2010,18:11:34)
Empirical absorption correction using spherical harmonics,
implemented in SCALE3 ABSPACK scaling algorithm.
;
_exptl_crystal_density_diffrn 2.239
_exptl_crystal_density_method 'not measured'
_exptl_crystal_F_000 270
_exptl_crystal_size_max 0.25
_exptl_crystal_size_mid 0.20
_exptl_crystal_size_min 0.20
_refine_diff_density_max 0.577
_refine_diff_density_min -0.336
_refine_diff_density_rms 0.070
_refine_ls_extinction_coef 0.104(9)
_refine_ls_extinction_expression Fc^*^=kFc[1+0.001xFc^2^\l^3^/sin(2\q)]^-1/4^
_refine_ls_extinction_method SHELXL
_refine_ls_goodness_of_fit_ref 0.975
_refine_ls_matrix_type full
_refine_ls_number_parameters 5
_refine_ls_number_reflns 118
_refine_ls_number_restraints 0
_refine_ls_restrained_S_all 0.975
_refine_ls_R_factor_all 0.0204
_refine_ls_R_factor_gt 0.0204
_refine_ls_shift/su_max 0.000
_refine_ls_shift/su_mean 0.000
_refine_ls_structure_factor_coef Fsqd
_refine_ls_weighting_details 'calc w=1/[\s^2^(Fo^2^)+(0.0400P)^2^+0.7000P] where P=(Fo^2^+2Fc^2^)/3'
_refine_ls_weighting_scheme calc
_refine_ls_wR_factor_gt 0.0547
_refine_ls_wR_factor_ref 0.0547
_reflns_number_gt 118
_reflns_number_total 118
_reflns_threshold_expression >2sigma(I)
_cod_data_source_file c3ce40559a.txt
_cod_data_source_block 4
_cod_original_sg_symbol_H-M R-3m
_cod_database_code 7209979

loop_
_symmetry_equiv_pos_as_xyz
'x, y, z'
'-y, x-y, z'
'-x+y, -x, z'
'y, x, -z'
'x-y, -y, -z'
'-x, -x+y, -z'
'x+2/3, y+1/3, z+1/3'
'-y+2/3, x-y+1/3, z+1/3'
'-x+y+2/3, -x+1/3, z+1/3'
'y+2/3, x+1/3, -z+1/3'
'x-y+2/3, -y+1/3, -z+1/3'
'-x+2/3, -x+y+1/3, -z+1/3'
'x+1/3, y+2/3, z+2/3'
'-y+1/3, x-y+2/3, z+2/3'
'-x+y+1/3, -x+2/3, z+2/3'
'y+1/3, x+2/3, -z+2/3'
'x-y+1/3, -y+2/3, -z+2/3'
'-x+1/3, -x+y+2/3, -z+2/3'
'-x, -y, -z'
'y, -x+y, -z'
'x-y, x, -z'
'-y, -x, z'
'-x+y, y, z'
'x, x-y, z'
'-x+2/3, -y+1/3, -z+1/3'
'y+2/3, -x+y+1/3, -z+1/3'
'x-y+2/3, x+1/3, -z+1/3'
'-y+2/3, -x+1/3, z+1/3'
'-x+y+2/3, y+1/3, z+1/3'
'x+2/3, x-y+1/3, z+1/3'
'-x+1/3, -y+2/3, -z+2/3'
'y+1/3, -x+y+2/3, -z+2/3'
'x-y+1/3, x+2/3, -z+2/3'
'-y+1/3, -x+2/3, z+2/3'
'-x+y+1/3, y+2/3, z+2/3'
'x+1/3, x-y+2/3, z+2/3'

loop_
_atom_site_label
_atom_site_type_symbol
_atom_site_fract_x
_atom_site_fract_y
_atom_site_fract_z
_atom_site_U_iso_or_equiv
_atom_site_adp_type
_atom_site_occupancy
_atom_site_symmetry_multiplicity
_atom_site_calc_flag
_atom_site_refinement_flags
_atom_site_disorder_assembly
_atom_site_disorder_group
I I 0.0000 0.0000 0.0000 0.0760(6) Uani 1 12 d S . .
N1 N 0.3153 0.4928 0.1441 0.0500(14) Uiso 0.0833 1 d PR A -1
H1 H 0.2988 0.3772 0.1325 0.060 Uiso 0.0833 1 calc PR A -1
C2 C 0.4971 0.6673 0.1674 0.0500(14) Uiso 0.0833 2 d SPR A -1
H2 H 0.6192 0.6767 0.1726 0.060 Uiso 0.0833 1 calc PR A -1
C3 C 0.4598 0.8250 0.1811 0.0500(14) Uiso 0.0833 1 d PR A -1
H3 H 0.5531 0.9558 0.1969 0.060 Uiso 0.0833 1 calc PR A -1
N4 N 0.2549 0.7479 0.1663 0.0500(14) Uiso 0.0833 2 d SPR A -1
H4 H 0.1954 0.8140 0.1705 0.060 Uiso 0.0833 2 calc SPR A -1
C5 C 0.1656 0.5426 0.1435 0.0500(14) Uiso 0.0833 1 d PR A -1
H5 H 0.0325 0.4560 0.1304 0.060 Uiso 0.0833 1 calc PR A -1

loop_
_atom_site_aniso_label
_atom_site_aniso_U_11
_atom_site_aniso_U_22
_atom_site_aniso_U_33
_atom_site_aniso_U_23
_atom_site_aniso_U_13
_atom_site_aniso_U_12
I 0.0726(6) 0.0726(6) 0.0829(8) 0.000 0.000 0.0363(3)

loop_
_atom_type_symbol
_atom_type_description
_atom_type_scat_dispersion_real
_atom_type_scat_dispersion_imag
_atom_type_scat_source
C C 0.0033 0.0016 'International Tables Vol C Tables 4.2.6.8 and 6.1.1.4'
H H 0.0000 0.0000 'International Tables Vol C Tables 4.2.6.8 and 6.1.1.4'
N N 0.0061 0.0033 'International Tables Vol C Tables 4.2.6.8 and 6.1.1.4'
I I -0.4742 1.8119 'International Tables Vol C Tables 4.2.6.8 and 6.1.1.4'

loop_
_geom_angle_atom_site_label_1
_geom_angle_atom_site_label_2
_geom_angle_atom_site_label_3
_geom_angle
C5 N1 C2 108.0
C3 C2 N1 108.0
C2 C3 N4 108.0
C5 N4 C3 108.0
N1 C5 N4 108.0

loop_
_geom_bond_atom_site_label_1
_geom_bond_atom_site_label_2
_geom_bond_distance
N1 C5 1.4200
N1 C2 1.4200
C2 C3 1.4200
C3 N4 1.4200
N4 C5 1.4200
